data_4028108
loop_
_publ_author_name
'Weidong Rao'
Sally
'Ming Joo Koh'
'Philip Wai Hong Chan'

_publ_section_title
;
 Gold-Catalyzed Cycloisomerization of 1,7-Enyne Esters to Structurally
 Diverse cis-1,2,3,6-Tetrahydropyridin-4-yl Ketones
;
_journal_name_full 'Journal of Organic Chemistry'
_journal_page_first 3183
_journal_page_last 3195
_journal_paper_doi 10.1021/jo400121j
_journal_volume 78
_journal_year 2013
_chemical_absolute_configuration ad
_chemical_formula_moiety 'C35 H33 N O4 S'
_chemical_formula_sum 'C35 H33 N O4 S'
_chemical_formula_weight 563.68
_chemical_name_systematic
; 
 ? 
;
_space_group_IT_number 4
_symmetry_cell_setting monoclinic
_symmetry_space_group_name_Hall 'P 2yb'
_symmetry_space_group_name_H-M 'P 1 21 1'
_atom_sites_solution_hydrogens geom
_atom_sites_solution_primary direct
_atom_sites_solution_secondary difmap
_audit_creation_method SHELXL-97
_cell_angle_alpha 90.00
_cell_angle_beta 106.397(2)
_cell_angle_gamma 90.00
_cell_formula_units_Z 2
_cell_length_a 9.1148(3)
_cell_length_b 10.8578(4)
_cell_length_c 15.6645(6)
_cell_measurement_reflns_used 9888
_cell_measurement_temperature 103(2)
_cell_measurement_theta_max 30.13
_cell_measurement_theta_min 2.33
_cell_volume 1487.21(9)
_computing_cell_refinement 'Bruker SAINT'
_computing_data_collection 'Bruker APEX2'
_computing_data_reduction 'Bruker SAINT'
_computing_molecular_graphics 'Bruker SHELXTL'
_computing_publication_material 'Bruker SHELXTL'
_computing_structure_refinement 'SHELXL-97 (Sheldrick, 2008)'
_computing_structure_solution 'SHELXS-97 (Sheldrick, 2008)'
_diffrn_ambient_temperature 103(2)
_diffrn_measured_fraction_theta_full 0.995
_diffrn_measured_fraction_theta_max 0.995
_diffrn_measurement_device_type 'Bruker APEX-II CCD'
_diffrn_measurement_method '\f and \w scans'
_diffrn_radiation_monochromator graphite
_diffrn_radiation_source 'fine-focus sealed tube'
_diffrn_radiation_type MoK\a
_diffrn_radiation_wavelength 0.71073
_diffrn_reflns_av_R_equivalents 0.0329
_diffrn_reflns_av_sigmaI/netI 0.0356
_diffrn_reflns_limit_h_max 12
_diffrn_reflns_limit_h_min -12
_diffrn_reflns_limit_k_max 15
_diffrn_reflns_limit_k_min -12
_diffrn_reflns_limit_l_max 22
_diffrn_reflns_limit_l_min -22
_diffrn_reflns_number 29385
_diffrn_reflns_theta_full 30.28
_diffrn_reflns_theta_max 30.28
_diffrn_reflns_theta_min 1.36
_exptl_absorpt_coefficient_mu 0.149
_exptl_absorpt_correction_T_max 0.9568
_exptl_absorpt_correction_T_min 0.9430
_exptl_absorpt_correction_type multi-scan
_exptl_absorpt_process_details sadabs
_exptl_crystal_colour colourless
_exptl_crystal_density_diffrn 1.259
_exptl_crystal_description block
_exptl_crystal_F_000 596
_exptl_crystal_size_max 0.40
_exptl_crystal_size_mid 0.40
_exptl_crystal_size_min 0.30
_refine_diff_density_max 0.355
_refine_diff_density_min -0.473
_refine_diff_density_rms 0.113
_refine_ls_abs_structure_details 'Flack H D (1983), Acta Cryst. A39, 876-881'
_refine_ls_abs_structure_Flack 0.01(4)
_refine_ls_extinction_method none
_refine_ls_goodness_of_fit_ref 1.097
_refine_ls_hydrogen_treatment constr
_refine_ls_matrix_type full
_refine_ls_number_parameters 372
_refine_ls_number_reflns 8479
_refine_ls_number_restraints 1
_refine_ls_restrained_S_all 1.097
_refine_ls_R_factor_all 0.0408
_refine_ls_R_factor_gt 0.0359
_refine_ls_shift/su_max 0.001
_refine_ls_shift/su_mean 0.000
_refine_ls_structure_factor_coef Fsqd
_refine_ls_weighting_details 'calc w=1/[\s^2^(Fo^2^)+(0.0626P)^2^+0.0649P] where P=(Fo^2^+2Fc^2^)/3'
_refine_ls_weighting_scheme calc
_refine_ls_wR_factor_gt 0.0928
_refine_ls_wR_factor_ref 0.1028
_reflns_number_gt 7906
_reflns_number_total 8479
_reflns_threshold_expression >2sigma(I)
_cod_data_source_file jo400121j_si_003.cif
_cod_data_source_block chan138
_cod_database_code 4028108

loop_
_symmetry_equiv_pos_as_xyz
'x, y, z'
'-x, y+1/2, -z'

loop_
_atom_site_label
_atom_site_type_symbol
_atom_site_fract_x
_atom_site_fract_y
_atom_site_fract_z
_atom_site_U_iso_or_equiv
_atom_site_adp_type
_atom_site_occupancy
_atom_site_symmetry_multiplicity
_atom_site_calc_flag
_atom_site_refinement_flags
C1 C -0.02749(16) 0.51347(14) -0.00672(10) 0.0183(3) Uani 1 1 d .
C2 C 0.18954(15) 0.51999(14) 0.12498(9) 0.0143(2) Uani 1 1 d .
C3 C 0.31467(16) 0.56326(14) 0.08368(10) 0.0173(3) Uani 1 1 d .
C4 C 0.32931(19) 0.51338(17) 0.00465(11) 0.0249(3) Uani 1 1 d .
H4 H 0.2578 0.4537 -0.0265 0.030 Uiso 1 1 calc R
C5 C 0.4485(2) 0.5507(2) -0.02903(13) 0.0336(4) Uani 1 1 d .
H5 H 0.4565 0.5175 -0.0837 0.040 Uiso 1 1 calc R
C6 C 0.5548(2) 0.63519(19) 0.01641(15) 0.0374(5) Uani 1 1 d .
H6 H 0.6369 0.6594 -0.0061 0.045 Uiso 1 1 calc R
C7 C 0.5408(2) 0.68406(18) 0.09459(16) 0.0358(4) Uani 1 1 d .
H7 H 0.6140 0.7424 0.1259 0.043 Uiso 1 1 calc R
C8 C 0.42122(18) 0.64962(16) 0.12893(13) 0.0258(3) Uani 1 1 d .
H8 H 0.4126 0.6849 0.1828 0.031 Uiso 1 1 calc R
C9 C 0.12752(16) 0.62453(14) 0.16360(10) 0.0162(3) Uani 1 1 d .
C10 C 0.09545(17) 0.70714(14) 0.20580(10) 0.0174(3) Uani 1 1 d .
C11 C 0.06552(17) 0.80825(14) 0.25762(10) 0.0178(3) Uani 1 1 d .
C12 C -0.0622(2) 0.88441(16) 0.22464(12) 0.0253(3) Uani 1 1 d .
H12 H -0.1323 0.8676 0.1683 0.030 Uiso 1 1 calc R
C13 C -0.0862(2) 0.98494(18) 0.27454(13) 0.0315(4) Uani 1 1 d .
H13 H -0.1735 1.0359 0.2524 0.038 Uiso 1 1 calc R
C14 C 0.0164(2) 1.01068(15) 0.35618(13) 0.0292(4) Uani 1 1 d .
H14 H 0.0003 1.0797 0.3897 0.035 Uiso 1 1 calc R
C15 C 0.1424(2) 0.93583(16) 0.38887(12) 0.0270(4) Uani 1 1 d .
H15 H 0.2123 0.9536 0.4451 0.032 Uiso 1 1 calc R
C16 C 0.16811(18) 0.83463(15) 0.34033(12) 0.0223(3) Uani 1 1 d .
H16 H 0.2551 0.7838 0.3634 0.027 Uiso 1 1 calc R
C17 C 0.25934(15) 0.42531(13) 0.20117(9) 0.0131(2) Uani 1 1 d .
H17 H 0.3536 0.4649 0.2402 0.016 Uiso 1 1 calc R
C18 C 0.31229(16) 0.30561(14) 0.16650(10) 0.0162(3) Uani 1 1 d .
H18A H 0.2217 0.2548 0.1375 0.019 Uiso 1 1 calc R
H18B H 0.3652 0.3261 0.1211 0.019 Uiso 1 1 calc R
C19 C 0.41908(16) 0.23187(13) 0.24036(10) 0.0163(3) Uani 1 1 d .
C20 C 0.56565(17) 0.27650(15) 0.28059(11) 0.0199(3) Uani 1 1 d .
H20 H 0.5971 0.3524 0.2613 0.024 Uiso 1 1 calc R
C21 C 0.66630(18) 0.21109(18) 0.34871(12) 0.0259(4) Uani 1 1 d .
H21 H 0.7654 0.2433 0.3761 0.031 Uiso 1 1 calc R
C22 C 0.6235(2) 0.09979(17) 0.37687(13) 0.0298(4) Uani 1 1 d .
H22 H 0.6929 0.0551 0.4231 0.036 Uiso 1 1 calc R
C23 C 0.4787(2) 0.05372(17) 0.33726(13) 0.0298(4) Uani 1 1 d .
H23 H 0.4490 -0.0231 0.3561 0.036 Uiso 1 1 calc R
C24 C 0.37629(18) 0.11956(15) 0.26980(12) 0.0230(3) Uani 1 1 d .
H24 H 0.2766 0.0878 0.2436 0.028 Uiso 1 1 calc R
C25 C 0.02106(16) 0.32331(14) 0.23025(10) 0.0179(3) Uani 1 1 d .
H25A H 0.0087 0.2797 0.2833 0.022 Uiso 1 1 calc R
H25B H 0.0381 0.2601 0.1885 0.022 Uiso 1 1 calc R
C26 C -0.12588(17) 0.38911(17) 0.18636(11) 0.0227(3) Uani 1 1 d .
H26 H -0.1392 0.4710 0.2043 0.027 Uiso 1 1 calc R
C27 C -0.2378(2) 0.3371(2) 0.12350(13) 0.0324(4) Uani 1 1 d .
H27A H -0.2265 0.2553 0.1047 0.039 Uiso 1 1 calc R
H27B H -0.3291 0.3817 0.0973 0.039 Uiso 1 1 calc R
C28 C 0.21760(16) 0.35497(14) 0.43488(10) 0.0144(3) Uani 1 1 d .
C29 C 0.10910(16) 0.33376(14) 0.48028(10) 0.0164(3) Uani 1 1 d .
H29 H 0.0161 0.3790 0.4655 0.020 Uiso 1 1 calc R
C30 C 0.13771(17) 0.24591(15) 0.54730(10) 0.0200(3) Uani 1 1 d .
H30 H 0.0640 0.2312 0.5785 0.024 Uiso 1 1 calc R
C31 C 0.27456(16) 0.17874(15) 0.56928(10) 0.0191(3) Uani 1 1 d .
C32 C 0.30557(19) 0.0825(2) 0.64136(13) 0.0300(4) Uani 1 1 d .
H32A H 0.2346 0.0135 0.6222 0.045 Uiso 1 1 calc R
H32B H 0.2914 0.1184 0.6959 0.045 Uiso 1 1 calc R
H32C H 0.4109 0.0528 0.6529 0.045 Uiso 1 1 calc R
C33 C 0.38148(17) 0.20229(16) 0.52271(11) 0.0212(3) Uani 1 1 d .
H33 H 0.4746 0.1572 0.5371 0.025 Uiso 1 1 calc R
C34 C 0.35471(17) 0.28981(15) 0.45612(10) 0.0194(3) Uani 1 1 d .
H34 H 0.4288 0.3053 0.4252 0.023 Uiso 1 1 calc R
C35 C -0.14782(18) 0.42796(16) -0.05932(11) 0.0227(3) Uani 1 1 d .
H35A H -0.2384 0.4330 -0.0376 0.034 Uiso 1 1 calc R
H35B H -0.1085 0.3434 -0.0526 0.034 Uiso 1 1 calc R
H35C H -0.1754 0.4514 -0.1223 0.034 Uiso 1 1 calc R
N1 N 0.15917(13) 0.40104(11) 0.25832(8) 0.0136(2) Uani 1 1 d .
O1 O 0.07056(11) 0.45163(9) 0.06147(7) 0.0151(2) Uani 1 1 d .
O2 O -0.01590(14) 0.62177(11) -0.02079(8) 0.0271(3) Uani 1 1 d .
O3 O 0.04829(12) 0.53396(10) 0.35691(7) 0.0179(2) Uani 1 1 d .
O4 O 0.32502(11) 0.54243(10) 0.36776(7) 0.0170(2) Uani 1 1 d .
S1 S 0.18613(3) 0.47218(3) 0.35372(2) 0.01279(7) Uani 1 1 d .

loop_
_atom_site_aniso_label
_atom_site_aniso_U_11
_atom_site_aniso_U_22
_atom_site_aniso_U_33
_atom_site_aniso_U_23
_atom_site_aniso_U_13
_atom_site_aniso_U_12
C1 0.0190(7) 0.0209(7) 0.0150(7) 0.0000(5) 0.0047(5) 0.0043(5)
C2 0.0168(6) 0.0130(6) 0.0125(6) -0.0008(5) 0.0034(5) 0.0005(5)
C3 0.0185(6) 0.0159(7) 0.0189(7) 0.0046(5) 0.0074(5) 0.0026(5)
C4 0.0249(7) 0.0304(9) 0.0207(8) 0.0038(6) 0.0088(6) 0.0059(6)
C5 0.0329(9) 0.0452(12) 0.0290(9) 0.0135(8) 0.0188(7) 0.0154(8)
C6 0.0319(9) 0.0348(11) 0.0544(13) 0.0218(9) 0.0266(9) 0.0075(8)
C7 0.0295(9) 0.0260(9) 0.0563(13) 0.0063(9) 0.0194(9) -0.0056(7)
C8 0.0263(7) 0.0222(8) 0.0313(9) 0.0010(7) 0.0122(7) -0.0038(6)
C9 0.0200(6) 0.0130(6) 0.0156(7) 0.0025(5) 0.0049(5) 0.0011(5)
C10 0.0213(6) 0.0144(7) 0.0173(7) 0.0025(5) 0.0065(5) 0.0006(5)
C11 0.0244(7) 0.0110(6) 0.0209(7) 0.0005(5) 0.0112(6) -0.0004(5)
C12 0.0310(8) 0.0230(8) 0.0232(8) 0.0011(6) 0.0097(6) 0.0067(6)
C13 0.0399(9) 0.0230(9) 0.0360(9) 0.0021(8) 0.0179(7) 0.0118(7)
C14 0.0460(10) 0.0139(7) 0.0360(10) -0.0051(7) 0.0252(8) -0.0005(7)
C15 0.0360(9) 0.0218(8) 0.0262(9) -0.0070(6) 0.0137(7) -0.0072(6)
C16 0.0245(7) 0.0170(8) 0.0274(8) -0.0028(6) 0.0104(6) -0.0022(6)
C17 0.0146(6) 0.0124(6) 0.0129(6) -0.0007(5) 0.0051(5) 0.0003(4)
C18 0.0202(6) 0.0135(6) 0.0152(6) -0.0016(5) 0.0054(5) 0.0026(5)
C19 0.0197(6) 0.0131(7) 0.0179(7) -0.0001(5) 0.0083(5) 0.0040(5)
C20 0.0190(6) 0.0178(7) 0.0250(8) 0.0006(6) 0.0096(6) 0.0019(5)
C21 0.0172(7) 0.0327(10) 0.0275(9) 0.0013(7) 0.0059(6) 0.0079(6)
C22 0.0259(8) 0.0342(10) 0.0307(9) 0.0120(8) 0.0100(7) 0.0146(7)
C23 0.0329(9) 0.0204(8) 0.0400(10) 0.0126(7) 0.0165(8) 0.0068(6)
C24 0.0235(7) 0.0166(7) 0.0301(9) 0.0018(6) 0.0096(6) 0.0007(6)
C25 0.0180(6) 0.0157(7) 0.0187(7) -0.0018(5) 0.0030(5) -0.0059(5)
C26 0.0169(6) 0.0295(9) 0.0219(8) -0.0004(6) 0.0058(6) -0.0029(6)
C27 0.0232(8) 0.0417(11) 0.0283(9) 0.0044(8) 0.0010(7) -0.0086(7)
C28 0.0167(6) 0.0149(7) 0.0118(6) 0.0002(5) 0.0040(5) 0.0000(5)
C29 0.0143(6) 0.0177(7) 0.0179(7) 0.0011(5) 0.0056(5) 0.0002(5)
C30 0.0184(6) 0.0235(8) 0.0196(7) 0.0047(6) 0.0079(5) -0.0006(5)
C31 0.0186(6) 0.0208(8) 0.0166(7) 0.0040(6) 0.0028(5) -0.0020(5)
C32 0.0239(8) 0.0369(10) 0.0287(9) 0.0166(7) 0.0065(7) 0.0015(7)
C33 0.0160(6) 0.0258(8) 0.0218(8) 0.0059(6) 0.0056(5) 0.0054(5)
C34 0.0170(6) 0.0243(8) 0.0186(7) 0.0038(6) 0.0077(5) 0.0022(5)
C35 0.0214(7) 0.0275(8) 0.0168(7) -0.0033(6) 0.0014(6) 0.0018(6)
N1 0.0150(5) 0.0136(6) 0.0123(5) -0.0021(4) 0.0038(4) -0.0026(4)
O1 0.0168(4) 0.0137(5) 0.0136(5) -0.0016(3) 0.0021(4) 0.0005(3)
O2 0.0330(6) 0.0193(6) 0.0242(6) 0.0043(5) 0.0004(5) 0.0038(5)
O3 0.0201(5) 0.0151(5) 0.0206(5) 0.0003(4) 0.0092(4) 0.0040(4)
O4 0.0193(5) 0.0166(5) 0.0153(5) -0.0025(4) 0.0051(4) -0.0049(4)
S1 0.01435(14) 0.01137(14) 0.01301(15) -0.00092(12) 0.00443(10) 0.00006(11)

loop_
_atom_type_symbol
_atom_type_description
_atom_type_scat_dispersion_real
_atom_type_scat_dispersion_imag
_atom_type_scat_source
C C 0.0033 0.0016 'International Tables Vol C Tables 4.2.6.8 and 6.1.1.4'
H H 0.0000 0.0000 'International Tables Vol C Tables 4.2.6.8 and 6.1.1.4'
N N 0.0061 0.0033 'International Tables Vol C Tables 4.2.6.8 and 6.1.1.4'
O O 0.0106 0.0060 'International Tables Vol C Tables 4.2.6.8 and 6.1.1.4'
S S 0.1246 0.1234 'International Tables Vol C Tables 4.2.6.8 and 6.1.1.4'

loop_
_geom_angle_atom_site_label_1
_geom_angle_atom_site_label_2
_geom_angle_atom_site_label_3
_geom_angle
O2 C1 O1 123.53(14)
O2 C1 C35 126.39(14)
O1 C1 C35 110.08(13)
O1 C2 C9 112.12(11)
O1 C2 C3 111.58(12)
C9 C2 C3 110.76(12)
O1 C2 C17 104.51(11)
C9 C2 C17 108.26(11)
C3 C2 C17 109.36(11)
C8 C3 C4 119.14(14)
C8 C3 C2 119.10(14)
C4 C3 C2 121.67(14)
C3 C4 C5 120.26(17)
C3 C4 H4 119.9
C5 C4 H4 119.9
C6 C5 C4 120.46(18)
C6 C5 H5 119.8
C4 C5 H5 119.8
C7 C6 C5 119.32(16)
C7 C6 H6 120.3
C5 C6 H6 120.3
C6 C7 C8 121.28(19)
C6 C7 H7 119.4
C8 C7 H7 119.4
C3 C8 C7 119.54(18)
C3 C8 H8 120.2
C7 C8 H8 120.2
C10 C9 C2 170.26(16)
C9 C10 C11 176.90(16)
C16 C11 C12 119.31(15)
C16 C11 C10 119.78(14)
C12 C11 C10 120.85(15)
C13 C12 C11 120.03(16)
C13 C12 H12 120.0
C11 C12 H12 120.0
C14 C13 C12 120.24(16)
C14 C13 H13 119.9
C12 C13 H13 119.9
C15 C14 C13 119.88(16)
C15 C14 H14 120.1
C13 C14 H14 120.1
C14 C15 C16 120.80(17)
C14 C15 H15 119.6
C16 C15 H15 119.6
C15 C16 C11 119.74(16)
C15 C16 H16 120.1
C11 C16 H16 120.1
N1 C17 C18 111.96(11)
N1 C17 C2 113.10(11)
C18 C17 C2 112.70(11)
N1 C17 H17 106.1
C18 C17 H17 106.1
C2 C17 H17 106.1
C19 C18 C17 112.05(12)
C19 C18 H18A 109.2
C17 C18 H18A 109.2
C19 C18 H18B 109.2
C17 C18 H18B 109.2
H18A C18 H18B 107.9
C20 C19 C24 118.38(14)
C20 C19 C18 119.30(13)
C24 C19 C18 122.32(13)
C21 C20 C19 120.69(15)
C21 C20 H20 119.7
C19 C20 H20 119.7
C22 C21 C20 120.52(16)
C22 C21 H21 119.7
C20 C21 H21 119.7
C21 C22 C23 119.56(16)
C21 C22 H22 120.2
C23 C22 H22 120.2
C22 C23 C24 120.29(16)
C22 C23 H23 119.9
C24 C23 H23 119.9
C23 C24 C19 120.55(15)
C23 C24 H24 119.7
C19 C24 H24 119.7
N1 C25 C26 116.08(13)
N1 C25 H25A 108.3
C26 C25 H25A 108.3
N1 C25 H25B 108.3
C26 C25 H25B 108.3
H25A C25 H25B 107.4
C27 C26 C25 122.43(17)
C27 C26 H26 118.8
C25 C26 H26 118.8
C26 C27 H27A 120.0
C26 C27 H27B 120.0
H27A C27 H27B 120.0
C29 C28 C34 120.91(13)
C29 C28 S1 119.57(11)
C34 C28 S1 119.41(11)
C30 C29 C28 119.46(13)
C30 C29 H29 120.3
C28 C29 H29 120.3
C29 C30 C31 120.52(13)
C29 C30 H30 119.7
C31 C30 H30 119.7
C33 C31 C30 118.72(14)
C33 C31 C32 120.53(14)
C30 C31 C32 120.74(14)
C31 C32 H32A 109.5
C31 C32 H32B 109.5
H32A C32 H32B 109.5
C31 C32 H32C 109.5
H32A C32 H32C 109.5
H32B C32 H32C 109.5
C34 C33 C31 121.35(14)
C34 C33 H33 119.3
C31 C33 H33 119.3
C33 C34 C28 119.04(13)
C33 C34 H34 120.5
C28 C34 H34 120.5
C1 C35 H35A 109.5
C1 C35 H35B 109.5
H35A C35 H35B 109.5
C1 C35 H35C 109.5
H35A C35 H35C 109.5
H35B C35 H35C 109.5
C17 N1 C25 123.00(12)
C17 N1 S1 120.76(9)
C25 N1 S1 115.92(10)
C1 O1 C2 118.93(11)
O3 S1 O4 119.12(7)
O3 S1 N1 110.14(6)
O4 S1 N1 106.74(6)
O3 S1 C28 106.11(6)
O4 S1 C28 108.35(7)
N1 S1 C28 105.62(7)

loop_
_geom_bond_atom_site_label_1
_geom_bond_atom_site_label_2
_geom_bond_distance
C1 O2 1.207(2)
C1 O1 1.3608(18)
C1 C35 1.494(2)
C2 O1 1.4518(17)
C2 C9 1.472(2)
C2 C3 1.5352(19)
C2 C17 1.5675(19)
C3 C8 1.391(2)
C3 C4 1.392(2)
C4 C5 1.395(2)
C4 H4 0.9500
C5 C6 1.377(3)
C5 H5 0.9500
C6 C7 1.373(3)
C6 H6 0.9500
C7 C8 1.396(2)
C7 H7 0.9500
C8 H8 0.9500
C9 C10 1.198(2)
C10 C11 1.437(2)
C11 C16 1.397(2)
C11 C12 1.402(2)
C12 C13 1.396(2)
C12 H12 0.9500
C13 C14 1.383(3)
C13 H13 0.9500
C14 C15 1.382(3)
C14 H14 0.9500
C15 C16 1.393(2)
C15 H15 0.9500
C16 H16 0.9500
C17 N1 1.4717(17)
C17 C18 1.538(2)
C17 H17 1.0000
C18 C19 1.514(2)
C18 H18A 0.9900
C18 H18B 0.9900
C19 C20 1.393(2)
C19 C24 1.398(2)
C20 C21 1.390(2)
C20 H20 0.9500
C21 C22 1.380(3)
C21 H21 0.9500
C22 C23 1.384(3)
C22 H22 0.9500
C23 C24 1.394(2)
C23 H23 0.9500
C24 H24 0.9500
C25 N1 1.4758(17)
C25 C26 1.502(2)
C25 H25A 0.9900
C25 H25B 0.9900
C26 C27 1.327(2)
C26 H26 0.9500
C27 H27A 0.9500
C27 H27B 0.9500
C28 C29 1.3907(19)
C28 C34 1.3922(19)
C28 S1 1.7642(15)
C29 C30 1.388(2)
C29 H29 0.9500
C30 C31 1.401(2)
C30 H30 0.9500
C31 C33 1.396(2)
C31 C32 1.506(2)
C32 H32A 0.9800
C32 H32B 0.9800
C32 H32C 0.9800
C33 C34 1.381(2)
C33 H33 0.9500
C34 H34 0.9500
C35 H35A 0.9800
C35 H35B 0.9800
C35 H35C 0.9800
N1 S1 1.6380(12)
O3 S1 1.4375(10)
O4 S1 1.4407(10)
